data_4300959
loop_
_publ_author_name
'Tang, Yongjun'
'Kassel, W. Scott'
'Zakharov, Lev N.'
'Rheingold, Arnold L.'
'Kemp, Richard A.'

_publ_section_title
;
 Insertion Reactions of Carbon Dioxide into Zn--N Bonds: Syntheses and
 Structures of Tetrameric and Dimeric Alkylzinc Carbamato Complexes
;
_journal_coden_ASTM INOCAJ
_journal_issue 2
_journal_name_full 'Inorganic Chemistry'
_journal_page_first 359
_journal_page_last 364
_journal_paper_doi 10.1021/ic048830r
_journal_volume 44
_journal_year 2005
_chemical_formula_sum 'C26 H44 N4 O4 Zn2'
_chemical_formula_weight 607.40
_space_group_IT_number 14
_symmetry_cell_setting monoclinic
_symmetry_space_group_name_Hall '-P 2ybc'
_symmetry_space_group_name_H-M 'P 1 21/c 1'
_cell_angle_alpha 90.00
_cell_angle_beta 91.3370(10)
_cell_angle_gamma 90.00
_cell_formula_units_Z 2
_cell_length_a 8.9062(5)
_cell_length_b 9.3491(5)
_cell_length_c 18.4682(10)
_cell_measurement_temperature 213(2)
_cell_volume 1537.34(15)
_diffrn_ambient_temperature 213(2)
_exptl_crystal_density_diffrn 1.312
_cod_duplicate_entry 4308384
_cod_depositor_comments
;
The following automatic conversions were performed:
'_symmetry_cell_setting' value 'Monoclinic' changed to 'monoclinic'
according to '/home/saulius/struct/CIF-dictionaries/cif_core.dic'
dictionary named 'cif_core.dic' version 2.4.1 from 2010-06-29.

Automatic conversion script
Id: cif_fix_enum 1527 2010-12-29 10:47:43Z saulius 
;
_cod_original_sg_symbol_H-M 'P 21/c'
_cod_database_code 4300959

loop_
_symmetry_equiv_pos_as_xyz
'x, y, z'
'-x, y+1/2, -z+1/2'
'-x, -y, -z'
'x, -y-1/2, z-1/2'

loop_
_atom_site_label
_atom_site_type_symbol
_atom_site_fract_x
_atom_site_fract_y
_atom_site_fract_z
_atom_site_U_iso_or_equiv
_atom_site_adp_type
_atom_site_occupancy
_atom_site_symmetry_multiplicity
_atom_site_calc_flag
_atom_site_refinement_flags
_atom_site_disorder_assembly
_atom_site_disorder_group
Zn1 Zn 0.41066(2) 0.11317(2) 0.069812(12) 0.02826(9) Uani 1 1 d . . .
O1 O 0.62837(16) 0.11825(14) 0.03753(8) 0.0317(3) Uani 1 1 d . . .
O2 O 0.70617(17) -0.10584(14) 0.02288(8) 0.0332(3) Uani 1 1 d . . .
N1 N 0.38832(19) 0.33807(19) 0.07827(9) 0.0319(4) Uani 1 1 d . . .
N2 N 0.81741(19) 0.03043(18) 0.10918(9) 0.0312(4) Uani 1 1 d . . .
C1 C 0.3796(3) 0.0131(3) 0.16230(13) 0.0395(5) Uani 1 1 d . . .
C2 C 0.3136(3) 0.4176(2) 0.02897(13) 0.0364(5) Uani 1 1 d . . .
C3 C 0.3128(3) 0.5644(3) 0.03089(14) 0.0430(5) Uani 1 1 d . . .
C4 C 0.3911(3) 0.6337(3) 0.08467(15) 0.0460(6) Uani 1 1 d . . .
C5 C 0.4664(3) 0.5536(3) 0.13629(14) 0.0425(5) Uani 1 1 d . . .
C6 C 0.4625(3) 0.4073(2) 0.13164(13) 0.0373(5) Uani 1 1 d . . .
C7 C 0.7137(2) 0.0141(2) 0.05493(10) 0.0273(4) Uani 1 1 d . . .
C8 C 0.9100(2) -0.0904(2) 0.13599(12) 0.0363(5) Uani 1 1 d . . .
C9 C 0.8145(3) -0.2064(3) 0.16923(17) 0.0516(7) Uani 1 1 d . . .
C10 C 1.0158(3) -0.1480(3) 0.07964(16) 0.0483(6) Uani 1 1 d . . .
C11 C 0.8348(3) 0.1694(3) 0.14603(13) 0.0400(5) Uani 1 1 d . . .
C12 C 0.9904(4) 0.2307(4) 0.13668(19) 0.0592(8) Uani 1 1 d . . .
C13 C 0.7926(4) 0.1613(4) 0.22467(16) 0.0581(7) Uani 1 1 d . . .
H1A H 0.371(4) 0.081(3) 0.2002(19) 0.072(10) Uiso 1 1 d . . .
H1B H 0.291(4) -0.044(3) 0.1613(17) 0.067(9) Uiso 1 1 d . . .
H1C H 0.457(4) -0.033(4) 0.1732(17) 0.066(10) Uiso 1 1 d . . .
H2 H 0.267(3) 0.370(2) -0.0048(15) 0.039(7) Uiso 1 1 d . . .
H3 H 0.263(3) 0.610(3) -0.0005(18) 0.052(8) Uiso 1 1 d . . .
H4 H 0.397(3) 0.720(3) 0.0830(14) 0.041(7) Uiso 1 1 d . . .
H5 H 0.521(3) 0.591(3) 0.1710(16) 0.047(8) Uiso 1 1 d . . .
H6 H 0.516(3) 0.351(3) 0.1663(16) 0.049(7) Uiso 1 1 d . . .
H8 H 0.970(3) -0.051(2) 0.1715(13) 0.033(6) Uiso 1 1 d . . .
H9A H 0.743(3) -0.248(3) 0.1355(17) 0.058(8) Uiso 1 1 d . . .
H9B H 0.761(4) -0.173(4) 0.2073(19) 0.065(9) Uiso 1 1 d . . .
H9C H 0.877(3) -0.278(3) 0.1886(17) 0.062(9) Uiso 1 1 d . . .
H10A H 1.075(4) -0.218(3) 0.1011(18) 0.070(9) Uiso 1 1 d . . .
H10B H 1.077(3) -0.072(3) 0.0552(15) 0.049(7) Uiso 1 1 d . . .
H10C H 0.960(3) -0.195(3) 0.0420(16) 0.057(8) Uiso 1 1 d . . .
H11 H 0.765(3) 0.231(2) 0.1229(13) 0.033(6) Uiso 1 1 d . . .
H12A H 1.001(3) 0.315(4) 0.1574(18) 0.068(9) Uiso 1 1 d . . .
H12B H 1.069(4) 0.173(4) 0.1610(19) 0.074(10) Uiso 1 1 d . . .
H12C H 1.016(4) 0.238(3) 0.087(2) 0.068(9) Uiso 1 1 d . . .
H13A H 0.691(5) 0.122(3) 0.228(2) 0.081(12) Uiso 1 1 d . . .
H13B H 0.796(3) 0.252(3) 0.2454(17) 0.065(9) Uiso 1 1 d . . .
H13C H 0.859(3) 0.102(3) 0.2516(17) 0.049(8) Uiso 1 1 d . . .

loop_
_atom_site_aniso_label
_atom_site_aniso_U_11
_atom_site_aniso_U_22
_atom_site_aniso_U_33
_atom_site_aniso_U_23
_atom_site_aniso_U_13
_atom_site_aniso_U_12
Zn1 0.02939(14) 0.02802(13) 0.02714(14) 0.00049(9) -0.00451(9) 0.00151(8)
O1 0.0265(7) 0.0316(7) 0.0368(8) 0.0045(6) -0.0042(6) 0.0011(5)
O2 0.0346(8) 0.0314(7) 0.0330(8) -0.0020(6) -0.0120(6) 0.0016(6)
N1 0.0333(9) 0.0300(8) 0.0323(9) -0.0018(7) 0.0011(7) 0.0029(7)
N2 0.0284(9) 0.0362(9) 0.0287(9) -0.0039(7) -0.0057(7) 0.0017(7)
C1 0.0429(13) 0.0407(12) 0.0346(12) 0.0043(10) -0.0025(10) -0.0011(11)
C2 0.0370(12) 0.0353(11) 0.0366(12) -0.0002(9) -0.0028(10) 0.0060(9)
C3 0.0495(14) 0.0355(11) 0.0442(14) 0.0063(10) 0.0025(11) 0.0088(10)
C4 0.0604(16) 0.0260(11) 0.0523(15) -0.0010(10) 0.0178(13) -0.0002(10)
C5 0.0499(14) 0.0398(12) 0.0380(13) -0.0112(10) 0.0046(11) -0.0080(10)
C6 0.0425(12) 0.0376(11) 0.0317(11) -0.0009(9) 0.0008(10) 0.0026(9)
C7 0.0248(9) 0.0318(9) 0.0253(10) 0.0023(8) -0.0004(7) -0.0029(7)
C8 0.0300(11) 0.0455(12) 0.0328(11) 0.0005(9) -0.0110(9) 0.0043(9)
C9 0.0484(15) 0.0601(16) 0.0458(16) 0.0189(13) -0.0079(13) 0.0021(13)
C10 0.0324(12) 0.0613(16) 0.0507(16) -0.0050(13) -0.0054(11) 0.0106(12)
C11 0.0369(12) 0.0457(12) 0.0369(12) -0.0122(10) -0.0077(10) -0.0005(10)
C12 0.0590(18) 0.0634(18) 0.0553(19) -0.0145(15) 0.0017(15) -0.0245(15)
C13 0.0557(18) 0.076(2) 0.0426(16) -0.0239(15) 0.0045(13) -0.0036(16)

loop_
_geom_bond_atom_site_label_1
_geom_bond_atom_site_label_2
_geom_bond_distance
_geom_bond_site_symmetry_2
_geom_bond_publ_flag
Zn1 C1 1.973(2) . ?
Zn1 O2 1.9836(14) 3_655 ?
Zn1 O1 2.0423(15) . ?
Zn1 N1 2.1182(18) . ?
O1 C7 1.272(2) . ?
O2 C7 1.269(2) . ?
O2 Zn1 1.9836(14) 3_655 ?
N1 C2 1.340(3) . ?
N1 C6 1.340(3) . ?
N2 C7 1.355(2) . ?
N2 C11 1.473(3) . ?
N2 C8 1.477(3) . ?
C1 H1A 0.95(4) . ?
C1 H1B 0.95(3) . ?
C1 H1C 0.83(3) . ?
C2 C3 1.374(3) . ?
C2 H2 0.86(3) . ?
C3 C4 1.364(4) . ?
C3 H3 0.83(3) . ?
C4 C5 1.375(4) . ?
C4 H4 0.81(3) . ?
C5 C6 1.371(3) . ?
C5 H5 0.87(3) . ?
C6 H6 0.95(3) . ?
C8 C9 1.517(4) . ?
C8 C10 1.519(4) . ?
C8 H8 0.91(2) . ?
C9 H9A 0.96(3) . ?
C9 H9B 0.91(3) . ?
C9 H9C 0.94(3) . ?
C10 H10A 0.92(3) . ?
C10 H10B 1.01(3) . ?
C10 H10C 0.95(3) . ?
C11 C13 1.510(4) . ?
C11 C12 1.514(4) . ?
C11 H11 0.95(2) . ?
C12 H12A 0.88(3) . ?
C12 H12B 0.98(3) . ?
C12 H12C 0.96(4) . ?
C13 H13A 0.98(4) . ?
C13 H13B 0.93(3) . ?
C13 H13C 0.95(3) . ?
